data_4322139
loop_
_publ_author_name
'F. Albert Cotton'
'Evgeny V. Dikarev'
'Marina A. Petrukhina'

_publ_section_title
;
 Mixed Chloride/Phosphine Complexes of the Dirhenium Core. 5. Reduction or
 Disproportionation at the Re26+ Unit in Reactions with Tertiary
 Phosphines in Different Solvents
;
_journal_name_full 'Inorganic Chemistry'
_journal_page_first 3384
_journal_page_last 3389
_journal_paper_doi 10.1021/ic990114f
_journal_volume 38
_journal_year 1999
_chemical_compound_source synthesized
_chemical_formula_analytical 'not measured'
_chemical_formula_moiety 'Re Cl4 (P (C3 H7)3)2'
_chemical_formula_structural trans-ReCl4(Pn-Pr3)2
_chemical_formula_sum 'C18 H42 Cl4 P2 Re'
_chemical_formula_weight 648.46
_chemical_melting_point ?
_chemical_name_systematic
; 
 trans-Tetrachloro-bis(tripropylphosphine)-rhenium (IV)
;
_space_group_IT_number 14
_symmetry_cell_setting monoclinic
_symmetry_space_group_name_Hall '-P 2ybc'
_symmetry_space_group_name_H-M 'P 1 21/c 1'
_atom_sites_solution_hydrogens geom
_atom_sites_solution_primary direct
_atom_sites_solution_secondary difmap
_audit_creation_method SHELXL
_cell_angle_alpha 90.00
_cell_angle_beta 93.171(9)
_cell_angle_gamma 90.00
_cell_formula_units_Z 2
_cell_length_a 8.219(2)
_cell_length_b 11.210(1)
_cell_length_c 14.331(3)
_cell_measurement_reflns_used 25
_cell_measurement_temperature 153(2)
_cell_measurement_theta_max 14.23
_cell_measurement_theta_min 11.06
_cell_volume 1318.4(4)
_computing_cell_refinement 'CAD4 EXPRESS'
_computing_data_collection 'CAD4 V.5 (Enraf-Nonius, 1989)'
_computing_data_reduction 'XCAD4 (Harms, 1993)'
_computing_molecular_graphics 'SHELXTL V.5 (Siemens, 1994)'
_computing_publication_material CIFTAB
_computing_structure_refinement 'SHELXL-93 (Sheldrick, 1993)'
_computing_structure_solution 'SHELXTL V.5 (Siemens, 1994)'
_diffrn_ambient_temperature 153(2)
_diffrn_measurement_device 'Enraf-Nonius CAD4'
_diffrn_measurement_method \w--\q
_diffrn_radiation_monochromator graphite
_diffrn_radiation_source 'normal-focus sealed tube'
_diffrn_radiation_type MoK\a
_diffrn_radiation_wavelength 0.71073
_diffrn_reflns_av_R_equivalents 0.0442
_diffrn_reflns_av_sigmaI/netI 0.0393
_diffrn_reflns_limit_h_max 9
_diffrn_reflns_limit_h_min 0
_diffrn_reflns_limit_k_max 13
_diffrn_reflns_limit_k_min 0
_diffrn_reflns_limit_l_max 16
_diffrn_reflns_limit_l_min -17
_diffrn_reflns_number 2490
_diffrn_reflns_theta_max 24.97
_diffrn_reflns_theta_min 2.31
_diffrn_standards_interval_count 600
_diffrn_standards_interval_time 120
_diffrn_standards_number 3
_exptl_absorpt_coefficient_mu 5.137
_exptl_absorpt_correction_T_max 0.9956
_exptl_absorpt_correction_T_min 0.7637
_exptl_absorpt_correction_type 'empirical, via \y-scans'
_exptl_crystal_colour red
_exptl_crystal_density_diffrn 1.634
_exptl_crystal_density_meas ?
_exptl_crystal_density_method none
_exptl_crystal_description block-shaped
_exptl_crystal_F_000 646
_exptl_crystal_size_max 0.30
_exptl_crystal_size_mid 0.18
_exptl_crystal_size_min 0.13
_refine_diff_density_max 0.940
_refine_diff_density_min -0.634
_refine_diff_density_rms 0.119
_refine_ls_extinction_coef noref
_refine_ls_extinction_method none
_refine_ls_goodness_of_fit_all 1.145
_refine_ls_goodness_of_fit_obs 1.190
_refine_ls_hydrogen_treatment noref
_refine_ls_matrix_type full
_refine_ls_number_parameters 118
_refine_ls_number_reflns 2319
_refine_ls_number_restraints 0
_refine_ls_restrained_S_all 1.145
_refine_ls_restrained_S_obs 1.190
_refine_ls_R_factor_all 0.0413
_refine_ls_R_factor_obs 0.0249
_refine_ls_shift/esd_max 0.000
_refine_ls_shift/esd_mean 0.000
_refine_ls_structure_factor_coef Fsqd
_refine_ls_weighting_details 'w=1/[\s^2^(Fo^2^)+(0.0254P)^2^+1.8464P] where P=(Fo^2^+2Fc^2^)/3'
_refine_ls_weighting_scheme calc
_refine_ls_wR_factor_all 0.0702
_refine_ls_wR_factor_obs 0.0650
_reflns_number_observed 1863
_reflns_number_total 2319
_reflns_observed_criterion >2sigma(I)
_cod_data_source_file ic990114f_1.cif
_cod_data_source_block 2b
_cod_depositor_comments
;
The following automatic conversions were performed:

'_chemical_melting_point' value 'not measured' was changed to '?' -
the value is undefined or not given.

Automatic conversion script
Id: cif_fix_values 1673 2011-04-08 12:14:43Z adriana 

The following automatic conversions were performed:

'_exptl_crystal_density_meas' value 'not measured' was changed to '?'
- the value is perceived as not measured.

Automatic conversion script
Id: cif_fix_values 3008 2015-01-20 13:52:24Z robertas 

The following automatic conversions were performed:

'_refine_ls_weighting_scheme' value 'calc
w=1/[\s^2^(Fo^2^)+(0.0254P)^2^+1.8464P] where P=(Fo^2^+2Fc^2^)/3' was
changed to 'calc'. New tag '_refine_ls_weighting_details' was
created. The value of the new tag was set to
'w=1/[\s^2^(Fo^2^)+(0.0254P)^2^+1.8464P] where P=(Fo^2^+2Fc^2^)/3'.

Automatic conversion script
Id: cif_fix_values 3143 2015-03-26 13:38:13Z robertas 
;
_cod_database_code 4322139

loop_
_symmetry_equiv_pos_as_xyz
'x, y, z'
'-x, y+1/2, -z+1/2'
'-x, -y, -z'
'x, -y-1/2, z-1/2'

loop_
_atom_site_aniso_label
_atom_site_aniso_U_11
_atom_site_aniso_U_22
_atom_site_aniso_U_33
_atom_site_aniso_U_23
_atom_site_aniso_U_13
_atom_site_aniso_U_12
Re1 0.01835(15) 0.01687(14) 0.01662(14) 0.00048(11) 0.00232(9) 0.00086(11)
P1 0.0179(6) 0.0177(6) 0.0180(6) 0.0006(5) 0.0020(4) 0.0007(5)
Cl1 0.0293(6) 0.0215(6) 0.0269(6) 0.0053(5) 0.0052(5) 0.0064(5)
Cl2 0.0247(6) 0.0301(6) 0.0230(6) -0.0036(5) 0.0013(5) -0.0042(5)
C1 0.019(2) 0.024(2) 0.025(2) 0.002(2) 0.002(2) -0.002(2)
C2 0.026(3) 0.024(3) 0.035(3) 0.000(2) 0.000(2) 0.000(2)
C3 0.035(3) 0.023(3) 0.070(4) 0.001(3) 0.006(3) -0.004(2)
C4 0.023(2) 0.023(2) 0.019(2) 0.001(2) 0.002(2) 0.004(2)
C5 0.028(3) 0.033(3) 0.026(3) 0.005(2) 0.008(2) 0.003(2)
C6 0.044(3) 0.037(3) 0.022(3) 0.002(2) 0.007(2) 0.004(3)
C7 0.023(2) 0.018(2) 0.024(2) 0.000(2) 0.003(2) 0.004(2)
C8 0.022(3) 0.022(2) 0.034(3) -0.008(2) 0.002(2) 0.000(2)
C9 0.035(3) 0.024(3) 0.056(4) -0.013(3) -0.007(3) 0.005(2)

loop_
_atom_site_label
_atom_site_type_symbol
_atom_site_fract_x
_atom_site_fract_y
_atom_site_fract_z
_atom_site_U_iso_or_equiv
_atom_site_thermal_displace_type
_atom_site_occupancy
_atom_site_calc_flag
_atom_site_refinement_flags
_atom_site_disorder_group
Re1 Re 0.5000 0.0000 0.5000 0.01723(10) Uani 1 d S .
P1 P 0.70535(14) 0.00607(11) 0.37650(8) 0.0178(2) Uani 1 d . .
Cl1 Cl 0.39401(15) 0.18022(10) 0.44217(9) 0.0258(3) Uani 1 d . .
Cl2 Cl 0.67994(15) 0.10233(11) 0.60423(8) 0.0259(3) Uani 1 d . .
C1 C 0.8673(6) 0.1151(4) 0.3971(3) 0.0224(10) Uani 1 d . .
H1A H 0.9166(6) 0.1028(4) 0.4609(3) 0.027 Uiso 1 calc R .
H1B H 0.9529(6) 0.0993(4) 0.3527(3) 0.027 Uiso 1 calc R .
C2 C 0.8158(6) 0.2459(4) 0.3872(4) 0.0283(11) Uani 1 d . .
H2A H 0.7684(6) 0.2600(4) 0.3232(4) 0.034 Uiso 1 calc R .
H2B H 0.7308(6) 0.2633(4) 0.4316(4) 0.034 Uiso 1 calc R .
C3 C 0.9592(7) 0.3294(5) 0.4064(5) 0.0425(15) Uani 1 d . .
H3A H 0.9247(15) 0.4118(6) 0.3936(28) 0.064 Uiso 1 calc R .
H3B H 1.0471(20) 0.3083(24) 0.3659(21) 0.064 Uiso 1 calc R .
H3C H 0.9985(32) 0.3222(27) 0.4720(9) 0.064 Uiso 1 calc R .
C4 C 0.6126(6) 0.0383(4) 0.2609(3) 0.0213(10) Uani 1 d . .
H4A H 0.5333(6) -0.0256(4) 0.2440(3) 0.026 Uiso 1 calc R .
H4B H 0.5509(6) 0.1140(4) 0.2642(3) 0.026 Uiso 1 calc R .
C5 C 0.7315(6) 0.0491(5) 0.1831(3) 0.0287(11) Uani 1 d . .
H5A H 0.7889(6) 0.1266(5) 0.1888(3) 0.034 Uiso 1 calc R .
H5B H 0.8141(6) -0.0151(5) 0.1901(3) 0.034 Uiso 1 calc R .
C6 C 0.6445(7) 0.0402(5) 0.0872(4) 0.0342(13) Uani 1 d . .
H6A H 0.7240(9) 0.0474(34) 0.0390(4) 0.051 Uiso 1 calc R .
H6B H 0.5641(32) 0.1045(20) 0.0796(10) 0.051 Uiso 1 calc R .
H6C H 0.5891(38) -0.0370(14) 0.0810(10) 0.051 Uiso 1 calc R .
C7 C 0.8160(6) -0.1345(4) 0.3649(3) 0.0215(10) Uani 1 d . .
H7A H 0.9126(6) -0.1195(4) 0.3284(3) 0.026 Uiso 1 calc R .
H7B H 0.8555(6) -0.1614(4) 0.4280(3) 0.026 Uiso 1 calc R .
C8 C 0.7162(6) -0.2347(4) 0.3180(4) 0.0261(11) Uani 1 d . .
H8A H 0.6119(6) -0.2431(4) 0.3488(4) 0.031 Uiso 1 calc R .
H8B H 0.6908(6) -0.2142(4) 0.2517(4) 0.031 Uiso 1 calc R .
C9 C 0.8074(7) -0.3523(5) 0.3237(4) 0.0387(14) Uani 1 d . .
H9A H 0.7477(26) -0.4120(10) 0.2854(22) 0.058 Uiso 1 calc R .
H9B H 0.8171(41) -0.3793(18) 0.3888(6) 0.058 Uiso 1 calc R .
H9C H 0.9164(19) -0.3415(9) 0.3005(25) 0.058 Uiso 1 calc R .

loop_
_atom_type_symbol
_atom_type_description
_atom_type_scat_dispersion_real
_atom_type_scat_dispersion_imag
_atom_type_scat_source
C C 0.0033 0.0016 'International Tables Vol C Tables 4.2.6.8 and 6.1.1.4'
H H 0.0000 0.0000 'International Tables Vol C Tables 4.2.6.8 and 6.1.1.4'
P P 0.1023 0.0942 'International Tables Vol C Tables 4.2.6.8 and 6.1.1.4'
Cl Cl 0.1484 0.1585 'International Tables Vol C Tables 4.2.6.8 and 6.1.1.4'
Re Re -1.0185 7.2310 'International Tables Vol C Tables 4.2.6.8 and 6.1.1.4'

loop_
_geom_angle_atom_site_label_1
_geom_angle_atom_site_label_2
_geom_angle_atom_site_label_3
_geom_angle
_geom_angle_site_symmetry_1
_geom_angle_site_symmetry_3
_geom_angle_publ_flag
Cl1 Re1 Cl1 180.0 . 3_656 y
Cl1 Re1 Cl2 90.73(4) . . y
Cl1 Re1 Cl2 89.27(4) 3_656 . n
Cl1 Re1 Cl2 89.28(4) . 3_656 y
Cl1 Re1 Cl2 90.72(4) 3_656 3_656 n
Cl2 Re1 Cl2 180.0 . 3_656 y
Cl1 Re1 P1 88.77(4) . . y
Cl1 Re1 P1 91.23(4) 3_656 . y
Cl2 Re1 P1 90.63(4) . . y
Cl2 Re1 P1 89.37(4) 3_656 . y
Cl1 Re1 P1 91.23(4) . 3_656 n
Cl1 Re1 P1 88.77(4) 3_656 3_656 n
Cl2 Re1 P1 89.38(4) . 3_656 n
Cl2 Re1 P1 90.62(4) 3_656 3_656 n
P1 Re1 P1 180.0 . 3_656 y
C1 P1 C4 106.3(2) . . n
C1 P1 C7 103.3(2) . . n
C4 P1 C7 105.9(2) . . n
C1 P1 Re1 114.7(2) . . n
C4 P1 Re1 112.5(2) . . n
C7 P1 Re1 113.4(2) . . n
C2 C1 P1 115.6(3) . . n
C3 C2 C1 111.5(4) . . n
C5 C4 P1 115.3(3) . . n
C6 C5 C4 111.6(4) . . n
C8 C7 P1 114.6(3) . . n
C9 C8 C7 111.4(4) . . n

loop_
_geom_bond_atom_site_label_1
_geom_bond_atom_site_label_2
_geom_bond_distance
_geom_bond_site_symmetry_2
_geom_bond_publ_flag
Re1 Cl1 2.3339(12) . y
Re1 Cl1 2.3339(12) 3_656 n
Re1 Cl2 2.3431(12) . y
Re1 Cl2 2.3431(12) 3_656 n
Re1 P1 2.5132(12) . y
Re1 P1 2.5132(12) 3_656 n
P1 C1 1.819(5) . n
P1 C4 1.821(5) . n
P1 C7 1.831(5) . n
C1 C2 1.530(7) . n
C2 C3 1.519(7) . n
C4 C5 1.528(6) . n
C5 C6 1.517(7) . n
C7 C8 1.525(6) . n
C8 C9 1.516(7) . n
